data_4337255
loop_
_publ_author_name
'Reger, Daniel L.'
'Pascui, Andrea E.'
'Foley, Elizabeth A.'
'Smith, Mark D.'
'Jezierska, Julia'
'Ozarowski, Andrew'

_publ_section_title
;
 Dinuclear Metallacycles with Single M-O(H)-M Bridges [M = Fe(II), Co(II),
 Ni(II), Cu(II)]: Effects of Large Bridging Angles on Structure and
 Antiferromagnetic Superexchange Interactions.
;
_journal_issue 4
_journal_name_full 'Inorganic chemistry'
_journal_page_first 1975
_journal_page_last 1988
_journal_paper_doi 10.1021/ic4017905
_journal_volume 53
_journal_year 2014
_chemical_formula_moiety 'C40 H37 Cu2 N16 O, 3(Cl O4), 2(H2 O)'
_chemical_formula_sum 'C40 H41 Cl3 Cu2 N16 O15'
_chemical_formula_weight 1219.32
_chemical_name_systematic
; 
 ? 
;
_space_group_IT_number 2
_symmetry_cell_setting triclinic
_symmetry_space_group_name_Hall '-P 1'
_symmetry_space_group_name_H-M 'P -1'
_atom_sites_solution_hydrogens geom
_atom_sites_solution_primary direct
_atom_sites_solution_secondary difmap
_audit_creation_method SHELXL-97
_cell_angle_alpha 93.7210(10)
_cell_angle_beta 103.3330(10)
_cell_angle_gamma 101.2860(10)
_cell_formula_units_Z 2
_cell_length_a 11.6805(5)
_cell_length_b 14.0720(6)
_cell_length_c 15.4802(6)
_cell_measurement_reflns_used 7715
_cell_measurement_temperature 100(2)
_cell_measurement_theta_max 27.629
_cell_measurement_theta_min 2.543
_cell_volume 2411.79(17)
_computing_cell_refinement 'SAINT-Plus Version 6.45 (Bruker, 2001)'
_computing_data_collection 'SMART Version 5.625 (Bruker, 2001)'
_computing_data_reduction 'SAINT-Plus Version 6.45 (Bruker, 2001)'
_computing_molecular_graphics various
_computing_publication_material 'SHELXTL Version 6.14 (Bruker, 2000)'
_computing_structure_refinement 'SHELXL-97 (Sheldrick, 1997)'
_computing_structure_solution 'SHELXS-97 (Sheldrick, 1990)'
_diffrn_ambient_temperature 100(2)
_diffrn_measured_fraction_theta_full 0.998
_diffrn_measured_fraction_theta_max 0.998
_diffrn_measurement_device_type 'Bruker SMART APEX CCD diffractometer'
_diffrn_measurement_method 'omega scans'
_diffrn_radiation_monochromator graphite
_diffrn_radiation_source 'fine-focus sealed tube'
_diffrn_radiation_type MoK\a
_diffrn_radiation_wavelength 0.71073
_diffrn_reflns_av_R_equivalents 0.0356
_diffrn_reflns_av_sigmaI/netI 0.0343
_diffrn_reflns_limit_h_max 15
_diffrn_reflns_limit_h_min -15
_diffrn_reflns_limit_k_max 18
_diffrn_reflns_limit_k_min -18
_diffrn_reflns_limit_l_max 20
_diffrn_reflns_limit_l_min -20
_diffrn_reflns_number 42458
_diffrn_reflns_theta_full 27.73
_diffrn_reflns_theta_max 27.73
_diffrn_reflns_theta_min 1.36
_exptl_absorpt_coefficient_mu 1.134
_exptl_absorpt_correction_T_max 1.0000
_exptl_absorpt_correction_T_min 0.8490
_exptl_absorpt_correction_type multi-scan
_exptl_absorpt_process_details 'SADABS Version 2.05 (Bruker, 2001)'
_exptl_crystal_colour blue
_exptl_crystal_density_diffrn 1.679
_exptl_crystal_density_method 'not measured'
_exptl_crystal_description block
_exptl_crystal_F_000 1244
_exptl_crystal_size_max 0.30
_exptl_crystal_size_mid 0.26
_exptl_crystal_size_min 0.24
_refine_diff_density_max 1.447
_refine_diff_density_min -0.462
_refine_diff_density_rms 0.105
_refine_ls_extinction_method none
_refine_ls_goodness_of_fit_ref 1.046
_refine_ls_hydrogen_treatment mixed
_refine_ls_matrix_type full
_refine_ls_number_parameters 720
_refine_ls_number_reflns 11332
_refine_ls_number_restraints 5
_refine_ls_restrained_S_all 1.046
_refine_ls_R_factor_all 0.0502
_refine_ls_R_factor_gt 0.0411
_refine_ls_shift/su_max 0.001
_refine_ls_shift/su_mean 0.000
_refine_ls_structure_factor_coef Fsqd
_refine_ls_weighting_details 'calc w=1/[\s^2^(Fo^2^)+(0.0603P)^2^+1.7076P] where P=(Fo^2^+2Fc^2^)/3'
_refine_ls_weighting_scheme calc
_refine_ls_wR_factor_gt 0.1043
_refine_ls_wR_factor_ref 0.1102
_reflns_number_gt 9569
_reflns_number_total 11332
_reflns_threshold_expression >2sigma(I)
_cod_data_source_file ic4017905_si_001.cif
_cod_data_source_block pa1104bs
_cod_depositor_comments
;
The following automatic conversions were performed:

'_symmetry_cell_setting' value 'Triclinic' changed to 'triclinic'
according to
/usr/data/users/saulius/automatic-downloads/current/ACS/lib/dictionaries/cif_core.dic
dictionary named 'cif_core.dic' version 2.4.2 from 2011-04-26.

Automatic conversion script
Id: cif_fix_values 2281 2013-09-26 08:29:07Z andrius 
;
_cod_database_code 4337255

loop_
_symmetry_equiv_pos_as_xyz
'x, y, z'
'-x, -y, -z'

loop_
_atom_site_label
_atom_site_type_symbol
_atom_site_fract_x
_atom_site_fract_y
_atom_site_fract_z
_atom_site_U_iso_or_equiv
_atom_site_adp_type
_atom_site_occupancy
_atom_site_symmetry_multiplicity
_atom_site_calc_flag
_atom_site_refinement_flags
_atom_site_disorder_assembly
_atom_site_disorder_group
Cu1 Cu 0.33358(2) 0.67959(2) 0.191271(17) 0.01366(8) Uani 1 1 d . . .
Cu2 Cu 0.19837(2) 0.857824(19) 0.290967(17) 0.01320(8) Uani 1 1 d . . .
C1 C 0.2556(2) 0.48519(17) 0.30129(15) 0.0180(5) Uani 1 1 d . . .
H1A H 0.2305 0.4194 0.3205 0.022 Uiso 1 1 calc R . .
C2 C 0.0650(2) 0.73330(17) 0.43377(14) 0.0165(4) Uani 1 1 d . . .
H2 H 0.0116 0.7030 0.4711 0.020 Uiso 1 1 calc R . .
C3 C 0.4238(2) 0.78885(17) 0.03670(15) 0.0164(4) Uani 1 1 d . . .
H3 H 0.4589 0.8193 -0.0107 0.020 Uiso 1 1 calc R . .
C4 C 0.2536(2) 1.03917(17) 0.18266(15) 0.0178(5) Uani 1 1 d . . .
H4 H 0.2731 1.1004 0.1547 0.021 Uiso 1 1 calc R . .
C11 C 0.4419(2) 0.42416(19) 0.29272(17) 0.0257(5) Uani 1 1 d . . .
H11 H 0.4190 0.3591 0.3057 0.031 Uiso 1 1 calc R . .
C12 C 0.5519(3) 0.4683(2) 0.27940(18) 0.0299(6) Uani 1 1 d . . .
H12 H 0.6201 0.4404 0.2815 0.036 Uiso 1 1 calc R . .
C13 C 0.5410(2) 0.5630(2) 0.26201(17) 0.0244(5) Uani 1 1 d . . .
H13 H 0.6031 0.6107 0.2497 0.029 Uiso 1 1 calc R . .
C21 C 0.0550(2) 0.43698(18) 0.18971(16) 0.0215(5) Uani 1 1 d . . .
H21 H 0.0247 0.3775 0.2106 0.026 Uiso 1 1 calc R . .
C22 C -0.0071(2) 0.48134(19) 0.12312(16) 0.0243(5) Uani 1 1 d . . .
H22 H -0.0879 0.4590 0.0887 0.029 Uiso 1 1 calc R . .
C23 C 0.0740(2) 0.56606(18) 0.11711(15) 0.0189(5) Uani 1 1 d . . .
H23 H 0.0565 0.6116 0.0759 0.023 Uiso 1 1 calc R . .
C31 C 0.0783(2) 0.88861(19) 0.53085(15) 0.0206(5) Uani 1 1 d . . .
H31 H 0.0216 0.8654 0.5640 0.025 Uiso 1 1 calc R . .
C32 C 0.1428(2) 0.98208(19) 0.53737(15) 0.0225(5) Uani 1 1 d . . .
H32 H 0.1403 1.0367 0.5757 0.027 Uiso 1 1 calc R . .
C33 C 0.2133(2) 0.98053(18) 0.47584(15) 0.0194(5) Uani 1 1 d . . .
H33 H 0.2672 1.0359 0.4652 0.023 Uiso 1 1 calc R . .
C41 C -0.1260(2) 0.68463(19) 0.31105(16) 0.0229(5) Uani 1 1 d . . .
H41 H -0.1783 0.6547 0.3450 0.028 Uiso 1 1 calc R . .
C42 C -0.1569(2) 0.6939(2) 0.22090(16) 0.0250(5) Uani 1 1 d . . .
H42 H -0.2339 0.6721 0.1805 0.030 Uiso 1 1 calc R . .
C43 C -0.0513(2) 0.74181(18) 0.20193(15) 0.0190(5) Uani 1 1 d . . .
H43 H -0.0449 0.7584 0.1445 0.023 Uiso 1 1 calc R . .
C51 C 0.4035(2) 0.63007(18) -0.05753(15) 0.0192(5) Uani 1 1 d . . .
H51 H 0.4344 0.6540 -0.1054 0.023 Uiso 1 1 calc R . .
C52 C 0.3628(2) 0.53406(18) -0.04788(16) 0.0218(5) Uani 1 1 d . . .
H52 H 0.3604 0.4784 -0.0870 0.026 Uiso 1 1 calc R . .
C53 C 0.3256(2) 0.53540(18) 0.03168(16) 0.0199(5) Uani 1 1 d . . .
H53 H 0.2927 0.4789 0.0557 0.024 Uiso 1 1 calc R . .
C61 C 0.6200(2) 0.87895(19) 0.14282(17) 0.0228(5) Uani 1 1 d . . .
H61 H 0.6581 0.9128 0.1023 0.027 Uiso 1 1 calc R . .
C62 C 0.6609(2) 0.8893(2) 0.23434(18) 0.0284(6) Uani 1 1 d . . .
H62 H 0.7327 0.9312 0.2697 0.034 Uiso 1 1 calc R . .
C63 C 0.5750(2) 0.82531(19) 0.26466(16) 0.0214(5) Uani 1 1 d . . .
H63 H 0.5799 0.8160 0.3255 0.026 Uiso 1 1 calc R . .
C71 C 0.0769(2) 1.10553(19) 0.20966(16) 0.0237(5) Uani 1 1 d . . .
H71 H 0.0909 1.1663 0.1862 0.028 Uiso 1 1 calc R . .
C72 C -0.0177(2) 1.0690(2) 0.24475(18) 0.0279(6) Uani 1 1 d . . .
H72 H -0.0823 1.0987 0.2506 0.033 Uiso 1 1 calc R . .
C73 C 0.0010(2) 0.9786(2) 0.27012(17) 0.0240(5) Uani 1 1 d . . .
H73 H -0.0506 0.9361 0.2971 0.029 Uiso 1 1 calc R . .
C81 C 0.4598(2) 1.10060(18) 0.28831(18) 0.0243(5) Uani 1 1 d . . .
H81 H 0.4858 1.1594 0.2647 0.029 Uiso 1 1 calc R . .
C82 C 0.5248(2) 1.0635(2) 0.35914(19) 0.0285(6) Uani 1 1 d . . .
H82 H 0.6039 1.0914 0.3943 0.034 Uiso 1 1 calc R . .
C83 C 0.4503(2) 0.97674(18) 0.36847(16) 0.0212(5) Uani 1 1 d . . .
H83 H 0.4710 0.9349 0.4126 0.025 Uiso 1 1 calc R . .
C91 C 0.2592(2) 0.56191(16) 0.37671(14) 0.0163(4) Uani 1 1 d . . .
C92 C 0.1605(2) 0.60473(16) 0.37413(14) 0.0157(4) Uani 1 1 d . . .
H92 H 0.0891 0.5831 0.3276 0.019 Uiso 1 1 calc R . .
C93 C 0.1668(2) 0.67920(16) 0.43986(14) 0.0146(4) Uani 1 1 d . . .
C94 C 0.2682(2) 0.70587(17) 0.51160(15) 0.0184(5) Uani 1 1 d . . .
H94 H 0.2711 0.7544 0.5582 0.022 Uiso 1 1 calc R . .
C95 C 0.3647(2) 0.66137(18) 0.51473(15) 0.0210(5) Uani 1 1 d . . .
H95 H 0.4336 0.6795 0.5638 0.025 Uiso 1 1 calc R . .
C96 C 0.3620(2) 0.59094(18) 0.44723(15) 0.0198(5) Uani 1 1 d . . .
H96 H 0.4297 0.5625 0.4489 0.024 Uiso 1 1 calc R . .
C97 C 0.3154(2) 0.83112(17) 0.04405(14) 0.0160(4) Uani 1 1 d . . .
C98 C 0.3317(2) 0.91370(17) 0.10374(15) 0.0161(4) Uani 1 1 d . . .
H98 H 0.4102 0.9441 0.1384 0.019 Uiso 1 1 calc R . .
C99 C 0.2334(2) 0.95187(17) 0.11290(14) 0.0166(4) Uani 1 1 d . . .
C100 C 0.1189(2) 0.90921(18) 0.05988(15) 0.0194(5) Uani 1 1 d . . .
H100 H 0.0519 0.9360 0.0649 0.023 Uiso 1 1 calc R . .
C101 C 0.1030(2) 0.82736(19) -0.00036(15) 0.0214(5) Uani 1 1 d . . .
H101 H 0.0248 0.7981 -0.0364 0.026 Uiso 1 1 calc R . .
C102 C 0.2007(2) 0.78803(18) -0.00818(15) 0.0192(5) Uani 1 1 d . . .
H102 H 0.1893 0.7317 -0.0492 0.023 Uiso 1 1 calc R . .
N11 N 0.43305(18) 0.57773(15) 0.26490(13) 0.0188(4) Uani 1 1 d . . .
N12 N 0.37290(18) 0.49164(14) 0.28368(13) 0.0189(4) Uani 1 1 d . . .
N21 N 0.17965(17) 0.57505(14) 0.17689(12) 0.0162(4) Uani 1 1 d . . .
N22 N 0.16676(18) 0.49341(14) 0.21979(12) 0.0170(4) Uani 1 1 d . . .
N31 N 0.19467(18) 0.89073(15) 0.43387(12) 0.0179(4) Uani 1 1 d . . .
N32 N 0.11064(17) 0.83562(14) 0.46848(12) 0.0160(4) Uani 1 1 d . . .
N41 N 0.04003(17) 0.76149(14) 0.27510(12) 0.0158(4) Uani 1 1 d . . .
N42 N -0.00820(17) 0.72581(14) 0.34197(12) 0.0164(4) Uani 1 1 d . . .
N51 N 0.34274(17) 0.62685(14) 0.06936(12) 0.0169(4) Uani 1 1 d . . .
N52 N 0.39142(17) 0.68396(14) 0.01359(12) 0.0162(4) Uani 1 1 d . . .
N61 N 0.48537(17) 0.77937(14) 0.19621(12) 0.0163(4) Uani 1 1 d . . .
N62 N 0.51539(17) 0.81163(14) 0.12157(12) 0.0160(4) Uani 1 1 d . . .
N71 N 0.10055(17) 0.96005(15) 0.25143(13) 0.0178(4) Uani 1 1 d . . .
N72 N 0.14645(18) 1.03918(14) 0.21453(13) 0.0179(4) Uani 1 1 d . . .
N81 N 0.34604(17) 0.96048(14) 0.30704(13) 0.0162(4) Uani 1 1 d . . .
N82 N 0.35313(17) 1.03796(14) 0.25906(13) 0.0171(4) Uani 1 1 d . . .
O1 O 0.29342(15) 0.76087(12) 0.28040(11) 0.0161(3) Uani 1 1 d . . .
H1 H 0.283(3) 0.728(2) 0.315(2) 0.028(9) Uiso 1 1 d . . .
Cl1 Cl 0.26648(5) 0.24660(4) 0.04361(4) 0.02214(13) Uani 1 1 d . . .
O11 O 0.30099(19) 0.30791(14) -0.02020(13) 0.0329(4) Uani 1 1 d . . .
O12 O 0.2186(2) 0.2982(2) 0.10420(17) 0.0554(7) Uani 1 1 d . . .
O13 O 0.17814(18) 0.16084(15) 0.00017(15) 0.0378(5) Uani 1 1 d . . .
O14 O 0.37227(18) 0.21651(19) 0.09233(18) 0.0555(8) Uani 1 1 d . . .
Cl2 Cl 0.72925(5) 0.22150(5) 0.23486(4) 0.02221(13) Uani 1 1 d . . .
O21 O 0.65614(18) 0.28091(14) 0.26546(13) 0.0326(4) Uani 1 1 d . . .
O22 O 0.66014(18) 0.16113(15) 0.15415(12) 0.0328(4) Uani 1 1 d . . .
O23 O 0.76650(18) 0.16108(16) 0.30303(12) 0.0332(5) Uani 1 1 d . . .
O24 O 0.83507(19) 0.28221(17) 0.21852(14) 0.0420(5) Uani 1 1 d . . .
Cl3A Cl 0.26058(15) 0.26618(10) 0.44811(10) 0.0257(3) Uani 0.766(4) 1 d P A 3
O31A O 0.3328(6) 0.3632(4) 0.4706(2) 0.0273(8) Uani 0.766(4) 1 d P A 3
O32A O 0.2401(4) 0.2216(2) 0.5258(2) 0.0512(10) Uani 0.766(4) 1 d P A 3
O33A O 0.3174(3) 0.2089(2) 0.3976(3) 0.0466(9) Uani 0.766(4) 1 d P A 3
O34A O 0.1449(3) 0.2709(2) 0.3918(2) 0.0509(9) Uani 0.766(4) 1 d P A 3
Cl3B Cl 0.2913(5) 0.2557(4) 0.4643(4) 0.0257(3) Uani 0.234(4) 1 d P A 4
O31B O 0.333(2) 0.3618(18) 0.4951(10) 0.0273(8) Uani 0.234(4) 1 d P A 4
O32B O 0.2770(13) 0.2391(11) 0.3707(10) 0.066(4) Uiso 0.234(4) 1 d P A 4
O33B O 0.1805(11) 0.2253(9) 0.4844(9) 0.053(3) Uiso 0.234(4) 1 d P A 4
O34B O 0.3790(8) 0.2091(7) 0.5104(6) 0.040(3) Uiso 0.234(4) 1 d P A 4
O1S O 0.1443(2) 0.44817(18) 0.53501(15) 0.0428(5) Uani 1 1 d D . .
H1SA H 0.096(3) 0.436(3) 0.4834(15) 0.064 Uiso 1 1 d D . .
H1SB H 0.2148(18) 0.451(3) 0.527(3) 0.064 Uiso 1 1 d D . .
O2S O 0.0462(2) 0.5835(2) 0.61314(19) 0.0579(7) Uani 1 1 d D . .
H2SA H 0.085(4) 0.627(3) 0.659(2) 0.087 Uiso 1 1 d D . .
H2SB H 0.093(4) 0.542(3) 0.615(3) 0.087 Uiso 1 1 d D . .

loop_
_atom_site_aniso_label
_atom_site_aniso_U_11
_atom_site_aniso_U_22
_atom_site_aniso_U_33
_atom_site_aniso_U_23
_atom_site_aniso_U_13
_atom_site_aniso_U_12
Cu1 0.01306(14) 0.01444(14) 0.01435(13) 0.00193(10) 0.00455(10) 0.00357(10)
Cu2 0.01150(13) 0.01393(14) 0.01504(13) 0.00300(10) 0.00422(10) 0.00330(10)
C1 0.0215(12) 0.0141(11) 0.0188(10) 0.0039(9) 0.0059(9) 0.0030(9)
C2 0.0169(11) 0.0192(11) 0.0133(10) 0.0040(8) 0.0043(8) 0.0021(9)
C3 0.0161(11) 0.0178(11) 0.0165(10) 0.0028(9) 0.0065(8) 0.0034(9)
C4 0.0191(11) 0.0167(11) 0.0209(11) 0.0055(9) 0.0082(9) 0.0069(9)
C11 0.0344(14) 0.0213(13) 0.0257(12) 0.0046(10) 0.0071(11) 0.0157(11)
C12 0.0318(14) 0.0330(15) 0.0324(14) 0.0077(12) 0.0099(11) 0.0209(12)
C13 0.0212(12) 0.0294(14) 0.0266(12) 0.0076(10) 0.0071(10) 0.0123(11)
C21 0.0206(12) 0.0181(12) 0.0235(11) -0.0025(9) 0.0082(9) -0.0031(9)
C22 0.0175(12) 0.0290(14) 0.0222(12) -0.0033(10) 0.0042(9) -0.0021(10)
C23 0.0174(11) 0.0232(12) 0.0162(10) 0.0017(9) 0.0051(9) 0.0039(9)
C31 0.0205(12) 0.0282(13) 0.0170(10) 0.0034(9) 0.0072(9) 0.0115(10)
C32 0.0253(12) 0.0258(13) 0.0174(11) -0.0015(9) 0.0025(9) 0.0123(10)
C33 0.0214(12) 0.0182(12) 0.0168(10) 0.0016(9) 0.0011(9) 0.0048(9)
C41 0.0143(11) 0.0298(14) 0.0231(11) 0.0053(10) 0.0061(9) -0.0013(10)
C42 0.0146(11) 0.0356(15) 0.0211(11) 0.0039(10) 0.0024(9) -0.0010(10)
C43 0.0188(11) 0.0219(12) 0.0159(10) 0.0030(9) 0.0046(9) 0.0032(9)
C51 0.0172(11) 0.0240(12) 0.0178(10) 0.0001(9) 0.0072(9) 0.0053(9)
C52 0.0214(12) 0.0205(12) 0.0233(11) -0.0027(9) 0.0080(9) 0.0033(10)
C53 0.0188(11) 0.0189(12) 0.0223(11) 0.0023(9) 0.0059(9) 0.0036(9)
C61 0.0140(11) 0.0266(13) 0.0283(12) 0.0042(10) 0.0090(9) 0.0008(10)
C62 0.0162(12) 0.0347(15) 0.0297(13) -0.0008(11) 0.0029(10) -0.0003(11)
C63 0.0174(11) 0.0258(13) 0.0211(11) 0.0008(10) 0.0031(9) 0.0073(10)
C71 0.0292(13) 0.0226(13) 0.0230(11) 0.0041(10) 0.0062(10) 0.0146(11)
C72 0.0259(13) 0.0339(15) 0.0302(13) 0.0034(11) 0.0092(11) 0.0190(12)
C73 0.0199(12) 0.0309(14) 0.0257(12) 0.0046(10) 0.0097(10) 0.0111(10)
C81 0.0197(12) 0.0166(12) 0.0358(14) 0.0011(10) 0.0094(10) -0.0004(9)
C82 0.0213(13) 0.0231(13) 0.0355(14) -0.0020(11) 0.0029(11) -0.0017(10)
C83 0.0179(11) 0.0211(12) 0.0241(12) 0.0017(10) 0.0036(9) 0.0053(9)
C91 0.0193(11) 0.0145(11) 0.0152(10) 0.0052(8) 0.0046(8) 0.0027(9)
C92 0.0165(11) 0.0162(11) 0.0136(9) 0.0055(8) 0.0034(8) 0.0005(8)
C93 0.0161(10) 0.0151(11) 0.0140(9) 0.0067(8) 0.0063(8) 0.0022(8)
C94 0.0223(12) 0.0176(11) 0.0142(10) 0.0016(9) 0.0031(9) 0.0035(9)
C95 0.0197(12) 0.0215(12) 0.0177(10) 0.0024(9) -0.0031(9) 0.0041(9)
C96 0.0202(12) 0.0204(12) 0.0192(11) 0.0060(9) 0.0030(9) 0.0066(9)
C97 0.0174(11) 0.0185(11) 0.0149(10) 0.0059(8) 0.0077(8) 0.0050(9)
C98 0.0151(10) 0.0180(11) 0.0172(10) 0.0061(9) 0.0066(8) 0.0040(9)
C99 0.0201(11) 0.0171(11) 0.0158(10) 0.0069(9) 0.0070(9) 0.0073(9)
C100 0.0188(11) 0.0261(13) 0.0176(10) 0.0080(9) 0.0062(9) 0.0109(10)
C101 0.0169(11) 0.0291(13) 0.0170(10) 0.0045(10) 0.0013(9) 0.0049(10)
C102 0.0214(12) 0.0232(12) 0.0136(10) 0.0033(9) 0.0049(9) 0.0052(10)
N11 0.0186(10) 0.0197(10) 0.0203(9) 0.0069(8) 0.0059(8) 0.0070(8)
N12 0.0237(10) 0.0160(10) 0.0190(9) 0.0037(8) 0.0061(8) 0.0075(8)
N21 0.0189(10) 0.0162(10) 0.0152(9) 0.0033(7) 0.0064(7) 0.0043(8)
N22 0.0196(10) 0.0155(10) 0.0159(9) 0.0007(7) 0.0059(7) 0.0019(8)
N31 0.0199(10) 0.0181(10) 0.0164(9) 0.0034(8) 0.0065(7) 0.0031(8)
N32 0.0160(9) 0.0183(10) 0.0152(8) 0.0042(7) 0.0054(7) 0.0050(8)
N41 0.0156(9) 0.0190(10) 0.0141(8) 0.0048(7) 0.0060(7) 0.0028(7)
N42 0.0130(9) 0.0207(10) 0.0161(9) 0.0048(8) 0.0049(7) 0.0030(7)
N51 0.0165(9) 0.0179(10) 0.0174(9) 0.0041(7) 0.0064(7) 0.0033(8)
N52 0.0159(9) 0.0167(10) 0.0176(9) 0.0024(7) 0.0075(7) 0.0032(7)
N61 0.0154(9) 0.0176(10) 0.0171(9) 0.0035(7) 0.0055(7) 0.0043(8)
N62 0.0136(9) 0.0184(10) 0.0173(9) 0.0030(7) 0.0059(7) 0.0037(7)
N71 0.0165(9) 0.0202(10) 0.0195(9) 0.0059(8) 0.0068(7) 0.0069(8)
N72 0.0210(10) 0.0170(10) 0.0190(9) 0.0048(8) 0.0070(8) 0.0086(8)
N81 0.0171(9) 0.0143(9) 0.0188(9) 0.0030(7) 0.0065(7) 0.0043(7)
N82 0.0185(10) 0.0132(9) 0.0209(9) 0.0028(7) 0.0073(8) 0.0034(7)
O1 0.0204(8) 0.0146(8) 0.0170(8) 0.0059(6) 0.0088(6) 0.0059(6)
Cl1 0.0188(3) 0.0247(3) 0.0235(3) 0.0088(2) 0.0048(2) 0.0045(2)
O11 0.0425(12) 0.0290(11) 0.0271(9) 0.0141(8) 0.0086(8) 0.0045(9)
O12 0.0534(15) 0.0607(17) 0.0532(15) -0.0151(12) 0.0322(12) -0.0008(13)
O13 0.0255(10) 0.0264(11) 0.0567(13) 0.0016(9) 0.0071(9) -0.0008(8)
O14 0.0191(10) 0.0690(17) 0.0772(17) 0.0560(14) 0.0015(10) 0.0035(10)
Cl2 0.0205(3) 0.0311(3) 0.0173(2) 0.0058(2) 0.0060(2) 0.0084(2)
O21 0.0359(11) 0.0275(10) 0.0401(11) 0.0057(8) 0.0138(9) 0.0147(9)
O22 0.0334(11) 0.0402(12) 0.0211(9) 0.0021(8) 0.0068(8) 0.0001(9)
O23 0.0335(11) 0.0507(13) 0.0250(9) 0.0150(9) 0.0106(8) 0.0244(10)
O24 0.0293(11) 0.0556(14) 0.0316(10) 0.0037(10) 0.0079(9) -0.0136(10)
Cl3A 0.0295(7) 0.0169(4) 0.0335(6) 0.0067(4) 0.0117(5) 0.0060(4)
O31A 0.0294(10) 0.0219(10) 0.029(2) 0.007(2) 0.007(2) -0.0002(8)
O32A 0.086(3) 0.0295(16) 0.0418(18) 0.0133(13) 0.0276(19) 0.0034(16)
O33A 0.049(2) 0.0347(17) 0.065(2) -0.0031(15) 0.0296(17) 0.0133(15)
O34A 0.0286(15) 0.0455(19) 0.067(2) -0.0092(15) -0.0043(14) 0.0043(13)
Cl3B 0.0295(7) 0.0169(4) 0.0335(6) 0.0067(4) 0.0117(5) 0.0060(4)
O31B 0.0294(10) 0.0219(10) 0.029(2) 0.007(2) 0.007(2) -0.0002(8)
O1S 0.0562(15) 0.0385(13) 0.0401(12) 0.0152(10) 0.0209(11) 0.0114(12)
O2S 0.0435(15) 0.0631(18) 0.0590(16) -0.0210(14) 0.0184(12) -0.0047(13)

loop_
_atom_type_symbol
_atom_type_description
_atom_type_scat_dispersion_real
_atom_type_scat_dispersion_imag
_atom_type_scat_source
C C 0.0033 0.0016 'International Tables Vol C Tables 4.2.6.8 and 6.1.1.4'
H H 0.0000 0.0000 'International Tables Vol C Tables 4.2.6.8 and 6.1.1.4'
N N 0.0061 0.0033 'International Tables Vol C Tables 4.2.6.8 and 6.1.1.4'
O O 0.0106 0.0060 'International Tables Vol C Tables 4.2.6.8 and 6.1.1.4'
Cl Cl 0.1484 0.1585 'International Tables Vol C Tables 4.2.6.8 and 6.1.1.4'
Cu Cu 0.3201 1.2651 'International Tables Vol C Tables 4.2.6.8 and 6.1.1.4'

loop_
_geom_angle_atom_site_label_1
_geom_angle_atom_site_label_2
_geom_angle_atom_site_label_3
_geom_angle
O1 Cu1 N51 158.52(7)
O1 Cu1 N61 91.11(8)
N51 Cu1 N61 87.51(8)
O1 Cu1 N21 92.65(7)
N51 Cu1 N21 88.31(8)
N61 Cu1 N21 175.81(8)
O1 Cu1 N11 106.28(7)
N51 Cu1 N11 95.20(7)
N61 Cu1 N11 93.45(7)
N21 Cu1 N11 87.28(7)
O1 Cu2 N81 88.67(7)
O1 Cu2 N41 95.94(8)
N81 Cu2 N41 175.39(8)
O1 Cu2 N71 157.70(7)
N81 Cu2 N71 88.08(8)
N41 Cu2 N71 87.59(8)
O1 Cu2 N31 110.45(7)
N81 Cu2 N31 91.18(8)
N41 Cu2 N31 87.37(7)
N71 Cu2 N31 91.68(7)
N12 C1 N22 110.40(18)
N12 C1 C91 111.48(19)
N22 C1 C91 111.04(18)
N12 C1 H1A 107.9
N22 C1 H1A 107.9
C91 C1 H1A 107.9
N32 C2 N42 109.24(17)
N32 C2 C93 111.46(18)
N42 C2 C93 112.00(18)
N32 C2 H2 108.0
N42 C2 H2 108.0
C93 C2 H2 108.0
N52 C3 N62 108.70(17)
N52 C3 C97 112.10(19)
N62 C3 C97 109.86(18)
N52 C3 H3 108.7
N62 C3 H3 108.7
C97 C3 H3 108.7
N72 C4 N82 108.40(18)
N72 C4 C99 110.82(19)
N82 C4 C99 111.18(18)
N72 C4 H4 108.8
N82 C4 H4 108.8
C99 C4 H4 108.8
N12 C11 C12 106.7(2)
N12 C11 H11 126.7
C12 C11 H11 126.7
C11 C12 C13 105.1(2)
C11 C12 H12 127.5
C13 C12 H12 127.5
N11 C13 C12 111.4(2)
N11 C13 H13 124.3
C12 C13 H13 124.3
N22 C21 C22 107.4(2)
N22 C21 H21 126.3
C22 C21 H21 126.3
C21 C22 C23 105.1(2)
C21 C22 H22 127.5
C23 C22 H22 127.5
N21 C23 C22 111.3(2)
N21 C23 H23 124.4
C22 C23 H23 124.4
N32 C31 C32 106.9(2)
N32 C31 H31 126.6
C32 C31 H31 126.6
C31 C32 C33 105.6(2)
C31 C32 H32 127.2
C33 C32 H32 127.2
N31 C33 C32 110.9(2)
N31 C33 H33 124.5
C32 C33 H33 124.5
N42 C41 C42 107.3(2)
N42 C41 H41 126.3
C42 C41 H41 126.3
C41 C42 C43 105.3(2)
C41 C42 H42 127.4
C43 C42 H42 127.4
N41 C43 C42 111.1(2)
N41 C43 H43 124.5
C42 C43 H43 124.4
N52 C51 C52 107.2(2)
N52 C51 H51 126.4
C52 C51 H51 126.4
C51 C52 C53 105.4(2)
C51 C52 H52 127.3
C53 C52 H52 127.3
N51 C53 C52 110.8(2)
N51 C53 H53 124.6
C52 C53 H53 124.6
N62 C61 C62 106.9(2)
N62 C61 H61 126.6
C62 C61 H61 126.6
C61 C62 C63 105.7(2)
C61 C62 H62 127.1
C63 C62 H62 127.1
N61 C63 C62 110.4(2)
N61 C63 H63 124.8
C62 C63 H63 124.8
N72 C71 C72 107.2(2)
N72 C71 H71 126.4
C72 C71 H71 126.4
C71 C72 C73 105.3(2)
C71 C72 H72 127.3
C73 C72 H72 127.3
N71 C73 C72 111.0(2)
N71 C73 H73 124.5
C72 C73 H73 124.5
N82 C81 C82 106.9(2)
N82 C81 H81 126.5
C82 C81 H81 126.5
C81 C82 C83 105.6(2)
C81 C82 H82 127.2
C83 C82 H82 127.2
N81 C83 C82 110.5(2)
N81 C83 H83 124.7
C82 C83 H83 124.7
C96 C91 C92 119.9(2)
C96 C91 C1 120.1(2)
C92 C91 C1 119.92(19)
C93 C92 C91 119.9(2)
C93 C92 H92 120.1
C91 C92 H92 120.1
C92 C93 C94 119.8(2)
C92 C93 C2 120.82(19)
C94 C93 C2 119.3(2)
C95 C94 C93 119.8(2)
C95 C94 H94 120.1
C93 C94 H94 120.1
C96 C95 C94 120.8(2)
C96 C95 H95 119.6
C94 C95 H95 119.6
C95 C96 C91 119.6(2)
C95 C96 H96 120.2
C91 C96 H96 120.2
C98 C97 C102 119.8(2)
C98 C97 C3 119.4(2)
C102 C97 C3 120.8(2)
C99 C98 C97 120.2(2)
C99 C98 H98 119.9
C97 C98 H98 119.9
C98 C99 C100 119.8(2)
C98 C99 C4 118.9(2)
C100 C99 C4 121.3(2)
C101 C100 C99 119.9(2)
C101 C100 H100 120.1
C99 C100 H100 120.1
C100 C101 C102 120.3(2)
C100 C101 H101 119.9
C102 C101 H101 119.9
C101 C102 C97 119.9(2)
C101 C102 H102 120.0
C97 C102 H102 120.0
C13 N11 N12 105.06(19)
C13 N11 Cu1 127.60(17)
N12 N11 Cu1 120.84(14)
C11 N12 N11 111.7(2)
C11 N12 C1 128.2(2)
N11 N12 C1 119.69(18)
C23 N21 N22 104.95(19)
C23 N21 Cu1 127.69(16)
N22 N21 Cu1 127.01(14)
C21 N22 N21 111.24(19)
C21 N22 C1 126.2(2)
N21 N22 C1 120.98(18)
C33 N31 N32 104.68(19)
C33 N31 Cu2 124.52(16)
N32 N31 Cu2 120.59(14)
C31 N32 N31 111.9(2)
C31 N32 C2 129.0(2)
N31 N32 C2 119.09(18)
C43 N41 N42 105.20(18)
C43 N41 Cu2 126.23(16)
N42 N41 Cu2 126.18(14)
C41 N42 N41 111.11(18)
C41 N42 C2 127.2(2)
N41 N42 C2 121.69(18)
C53 N51 N52 105.13(19)
C53 N51 Cu1 131.20(16)
N52 N51 Cu1 122.77(15)
C51 N52 N51 111.48(19)
C51 N52 C3 129.3(2)
N51 N52 C3 119.16(18)
C63 N61 N62 105.70(19)
C63 N61 Cu1 131.56(17)
N62 N61 Cu1 122.73(14)
C61 N62 N61 111.21(19)
C61 N62 C3 128.6(2)
N61 N62 C3 118.51(18)
C73 N71 N72 105.16(19)
C73 N71 Cu2 131.67(17)
N72 N71 Cu2 121.70(14)
C71 N72 N71 111.4(2)
C71 N72 C4 129.8(2)
N71 N72 C4 118.63(18)
C83 N81 N82 105.59(19)
C83 N81 Cu2 130.46(17)
N82 N81 Cu2 123.57(14)
C81 N82 N81 111.38(19)
C81 N82 C4 129.6(2)
N81 N82 C4 118.87(18)
Cu1 O1 Cu2 141.04(9)
Cu1 O1 H1 104(2)
Cu2 O1 H1 105(2)
O12 Cl1 O11 110.35(15)
O12 Cl1 O13 109.22(14)
O11 Cl1 O13 111.03(13)
O12 Cl1 O14 109.65(17)
O11 Cl1 O14 108.21(13)
O13 Cl1 O14 108.34(14)
O22 Cl2 O21 109.42(12)
O22 Cl2 O23 109.73(13)
O21 Cl2 O23 108.77(12)
O22 Cl2 O24 109.82(12)
O21 Cl2 O24 110.25(14)
O23 Cl2 O24 108.83(13)
O31A Cl3A O33A 109.0(3)
O31A Cl3A O32A 112.24(19)
O33A Cl3A O32A 111.2(3)
O31A Cl3A O34A 108.2(3)
O33A Cl3A O34A 108.0(2)
O32A Cl3A O34A 108.0(3)
O33B Cl3B O34B 111.9(8)
O33B Cl3B O32B 109.6(9)
O34B Cl3B O32B 110.8(8)
O33B Cl3B O31B 107.2(11)
O34B Cl3B O31B 107.2(10)
O32B Cl3B O31B 110.1(9)
H1SA O1S H1SB 106(3)
H2SA O2S H2SB 103(3)

loop_
_geom_bond_atom_site_label_1
_geom_bond_atom_site_label_2
_geom_bond_distance
Cu1 O1 1.9328(16)
Cu1 N51 2.0165(19)
Cu1 N61 2.017(2)
Cu1 N21 2.045(2)
Cu1 N11 2.2264(18)
Cu2 O1 1.9413(16)
Cu2 N81 1.976(2)
Cu2 N41 2.021(2)
Cu2 N71 2.0456(19)
Cu2 N31 2.2426(19)
C1 N12 1.444(3)
C1 N22 1.464(3)
C1 C91 1.525(3)
C1 H1A 1.0000
C2 N32 1.454(3)
C2 N42 1.465(3)
C2 C93 1.521(3)
C2 H2 1.0000
C3 N52 1.449(3)
C3 N62 1.461(3)
C3 C97 1.524(3)
C3 H3 1.0000
C4 N72 1.447(3)
C4 N82 1.459(3)
C4 C99 1.526(3)
C4 H4 1.0000
C11 N12 1.355(3)
C11 C12 1.380(4)
C11 H11 0.9500
C12 C13 1.401(4)
C12 H12 0.9500
C13 N11 1.328(3)
C13 H13 0.9500
C21 N22 1.348(3)
C21 C22 1.377(3)
C21 H21 0.9500
C22 C23 1.393(3)
C22 H22 0.9500
C23 N21 1.339(3)
C23 H23 0.9500
C31 N32 1.347(3)
C31 C32 1.367(4)
C31 H31 0.9500
C32 C33 1.397(3)
C32 H32 0.9500
C33 N31 1.337(3)
C33 H33 0.9500
C41 N42 1.344(3)
C41 C42 1.380(3)
C41 H41 0.9500
C42 C43 1.389(3)
C42 H42 0.9500
C43 N41 1.336(3)
C43 H43 0.9500
C51 N52 1.346(3)
C51 C52 1.372(3)
C51 H51 0.9500
C52 C53 1.397(3)
C52 H52 0.9500
C53 N51 1.336(3)
C53 H53 0.9500
C61 N62 1.349(3)
C61 C62 1.375(4)
C61 H61 0.9500
C62 C63 1.399(4)
C62 H62 0.9500
C63 N61 1.331(3)
C63 H63 0.9500
C71 N72 1.348(3)
C71 C72 1.368(4)
C71 H71 0.9500
C72 C73 1.397(4)
C72 H72 0.9500
C73 N71 1.330(3)
C73 H73 0.9500
C81 N82 1.339(3)
C81 C82 1.377(4)
C81 H81 0.9500
C82 C83 1.391(4)
C82 H82 0.9500
C83 N81 1.329(3)
C83 H83 0.9500
C91 C96 1.395(3)
C91 C92 1.396(3)
C92 C93 1.391(3)
C92 H92 0.9500
C93 C94 1.394(3)
C94 C95 1.386(3)
C94 H94 0.9500
C95 C96 1.383(3)
C95 H95 0.9500
C96 H96 0.9500
C97 C98 1.390(3)
C97 C102 1.391(3)
C98 C99 1.390(3)
C98 H98 0.9500
C99 C100 1.392(3)
C100 C101 1.388(3)
C100 H100 0.9500
C101 C102 1.388(3)
C101 H101 0.9500
C102 H102 0.9500
N11 N12 1.361(3)
N21 N22 1.364(3)
N31 N32 1.360(3)
N41 N42 1.366(3)
N51 N52 1.361(3)
N61 N62 1.363(3)
N71 N72 1.358(3)
N81 N82 1.358(3)
O1 H1 0.75(3)
Cl1 O12 1.426(2)
Cl1 O11 1.4284(19)
Cl1 O13 1.435(2)
Cl1 O14 1.446(2)
Cl2 O22 1.4363(19)
Cl2 O21 1.4377(19)
Cl2 O23 1.4405(18)
Cl2 O24 1.443(2)
Cl3A O31A 1.432(6)
Cl3A O33A 1.438(3)
Cl3A O32A 1.439(3)
Cl3A O34A 1.446(3)
Cl3B O33B 1.393(14)
Cl3B O34B 1.405(10)
Cl3B O32B 1.418(15)
Cl3B O31B 1.49(2)
O1S H1SA 0.849(14)
O1S H1SB 0.854(14)
O2S H2SA 0.871(15)
O2S H2SB 0.872(15)

loop_
_geom_hbond_atom_site_label_D
_geom_hbond_atom_site_label_H
_geom_hbond_atom_site_label_A
_geom_hbond_distance_DH
_geom_hbond_distance_HA
_geom_hbond_distance_DA
_geom_hbond_angle_DHA
_geom_hbond_site_symmetry_A
O1S H1SB O31A 0.854(14) 2.30(3) 3.027(6) 143(4) .
O1S H1SB O31B 0.854(14) 2.16(4) 2.88(2) 142(4) .
O2S H2SB O1S 0.872(15) 2.02(3) 2.756(4) 141(4) .
O1S H1SA O2S 0.849(14) 1.923(17) 2.745(4) 163(4) 2_566
O2S H2SA O24 0.871(15) 2.128(17) 2.992(3) 171(5) 2_666

loop_
_geom_torsion_atom_site_label_1
_geom_torsion_atom_site_label_2
_geom_torsion_atom_site_label_3
_geom_torsion_atom_site_label_4
_geom_torsion
N12 C11 C12 C13 -0.3(3)
C11 C12 C13 N11 0.5(3)
N22 C21 C22 C23 -0.5(3)
C21 C22 C23 N21 -0.8(3)
N32 C31 C32 C33 0.2(2)
C31 C32 C33 N31 -0.6(3)
N42 C41 C42 C43 0.2(3)
C41 C42 C43 N41 0.0(3)
N52 C51 C52 C53 0.6(3)
C51 C52 C53 N51 -0.2(3)
N62 C61 C62 C63 -0.3(3)
C61 C62 C63 N61 -0.9(3)
N72 C71 C72 C73 0.1(3)
C71 C72 C73 N71 -0.4(3)
N82 C81 C82 C83 0.3(3)
C81 C82 C83 N81 0.4(3)
N12 C1 C91 C96 -33.3(3)
N22 C1 C91 C96 -156.9(2)
N12 C1 C91 C92 145.2(2)
N22 C1 C91 C92 21.7(3)
C96 C91 C92 C93 2.7(3)
C1 C91 C92 C93 -175.8(2)
C91 C92 C93 C94 -4.7(3)
C91 C92 C93 C2 174.3(2)
N32 C2 C93 C92 -144.7(2)
N42 C2 C93 C92 -22.0(3)
N32 C2 C93 C94 34.3(3)
N42 C2 C93 C94 157.0(2)
C92 C93 C94 C95 3.2(3)
C2 C93 C94 C95 -175.8(2)
C93 C94 C95 C96 0.3(4)
C94 C95 C96 C91 -2.2(4)
C92 C91 C96 C95 0.7(3)
C1 C91 C96 C95 179.3(2)
N52 C3 C97 C98 148.9(2)
N62 C3 C97 C98 27.9(3)
N52 C3 C97 C102 -31.1(3)
N62 C3 C97 C102 -152.1(2)
C102 C97 C98 C99 1.6(3)
C3 C97 C98 C99 -178.4(2)
C97 C98 C99 C100 -2.2(3)
C97 C98 C99 C4 176.7(2)
N72 C4 C99 C98 -151.5(2)
N82 C4 C99 C98 -30.8(3)
N72 C4 C99 C100 27.4(3)
N82 C4 C99 C100 148.0(2)
C98 C99 C100 C101 1.5(3)
C4 C99 C100 C101 -177.3(2)
C99 C100 C101 C102 -0.2(4)
C100 C101 C102 C97 -0.5(4)
C98 C97 C102 C101 -0.2(3)
C3 C97 C102 C101 179.8(2)
C12 C13 N11 N12 -0.4(3)
C12 C13 N11 Cu1 -151.72(18)
O1 Cu1 N11 C13 -125.6(2)
N51 Cu1 N11 C13 54.4(2)
N61 Cu1 N11 C13 -33.4(2)
N21 Cu1 N11 C13 142.4(2)
O1 Cu1 N11 N12 87.06(17)
N51 Cu1 N11 N12 -92.96(17)
N61 Cu1 N11 N12 179.23(17)
N21 Cu1 N11 N12 -4.90(17)
C12 C11 N12 N11 0.1(3)
C12 C11 N12 C1 -172.3(2)
C13 N11 N12 C11 0.2(3)
Cu1 N11 N12 C11 153.90(16)
C13 N11 N12 C1 173.3(2)
Cu1 N11 N12 C1 -33.0(3)
N22 C1 N12 C11 -119.4(2)
C91 C1 N12 C11 116.7(3)
N22 C1 N12 N11 68.7(3)
C91 C1 N12 N11 -55.2(3)
C22 C23 N21 N22 1.7(3)
C22 C23 N21 Cu1 175.25(16)
O1 Cu1 N21 C23 93.7(2)
N51 Cu1 N21 C23 -64.8(2)
N11 Cu1 N21 C23 -160.1(2)
O1 Cu1 N21 N22 -94.15(18)
N51 Cu1 N21 N22 107.33(18)
N11 Cu1 N21 N22 12.04(18)
C22 C21 N22 N21 1.6(3)
C22 C21 N22 C1 167.2(2)
C23 N21 N22 C21 -2.1(2)
Cu1 N21 N22 C21 -175.63(16)
C23 N21 N22 C1 -168.6(2)
Cu1 N21 N22 C1 17.9(3)
N12 C1 N22 C21 135.1(2)
C91 C1 N22 C21 -100.8(3)
N12 C1 N22 N21 -60.6(3)
C91 C1 N22 N21 63.6(3)
C32 C33 N31 N32 0.8(2)
C32 C33 N31 Cu2 145.70(16)
O1 Cu2 N31 C33 133.48(18)
N81 Cu2 N31 C33 44.46(19)
N41 Cu2 N31 C33 -131.16(19)
N71 Cu2 N31 C33 -43.65(19)
O1 Cu2 N31 N32 -86.73(16)
N81 Cu2 N31 N32 -175.75(16)
N41 Cu2 N31 N32 8.63(16)
N71 Cu2 N31 N32 96.14(16)
C32 C31 N32 N31 0.3(2)
C32 C31 N32 C2 -177.2(2)
C33 N31 N32 C31 -0.7(2)
Cu2 N31 N32 C31 -147.30(15)
C33 N31 N32 C2 177.11(18)
Cu2 N31 N32 C2 30.5(2)
N42 C2 N32 C31 108.5(2)
C93 C2 N32 C31 -127.2(2)
N42 C2 N32 N31 -68.8(2)
C93 C2 N32 N31 55.5(2)
C42 C43 N41 N42 -0.2(3)
C42 C43 N41 Cu2 -163.45(18)
O1 Cu2 N41 C43 -105.07(19)
N71 Cu2 N41 C43 52.8(2)
N31 Cu2 N41 C43 144.6(2)
O1 Cu2 N41 N42 95.09(18)
N71 Cu2 N41 N42 -106.99(18)
N31 Cu2 N41 N42 -15.20(17)
C42 C41 N42 N41 -0.4(3)
C42 C41 N42 C2 -179.8(2)
C43 N41 N42 C41 0.4(3)
Cu2 N41 N42 C41 163.60(17)
C43 N41 N42 C2 179.8(2)
Cu2 N41 N42 C2 -17.0(3)
N32 C2 N42 C41 -118.1(3)
C93 C2 N42 C41 117.9(3)
N32 C2 N42 N41 62.5(3)
C93 C2 N42 N41 -61.5(3)
C52 C53 N51 N52 -0.2(3)
C52 C53 N51 Cu1 -169.23(16)
O1 Cu1 N51 C53 -136.4(2)
N61 Cu1 N51 C53 136.9(2)
N21 Cu1 N51 C53 -43.4(2)
N11 Cu1 N51 C53 43.7(2)
O1 Cu1 N51 N52 56.3(3)
N61 Cu1 N51 N52 -30.45(16)
N21 Cu1 N51 N52 149.20(17)
N11 Cu1 N51 N52 -123.69(16)
C52 C51 N52 N51 -0.8(3)
C52 C51 N52 C3 178.3(2)
C53 N51 N52 C51 0.6(2)
Cu1 N51 N52 C51 170.79(15)
C53 N51 N52 C3 -178.59(19)
Cu1 N51 N52 C3 -8.4(3)
N62 C3 N52 C51 -117.8(2)
C97 C3 N52 C51 120.5(2)
N62 C3 N52 N51 61.2(2)
C97 C3 N52 N51 -60.5(2)
C62 C63 N61 N62 1.7(3)
C62 C63 N61 Cu1 -179.52(17)
O1 Cu1 N61 C63 50.9(2)
N51 Cu1 N61 C63 -150.6(2)
N11 Cu1 N61 C63 -55.5(2)
O1 Cu1 N61 N62 -130.55(16)
N51 Cu1 N61 N62 28.00(17)
N11 Cu1 N61 N62 123.06(16)
C62 C61 N62 N61 1.4(3)
C62 C61 N62 C3 166.0(2)
C63 N61 N62 C61 -2.0(3)
Cu1 N61 N62 C61 179.16(16)
C63 N61 N62 C3 -168.28(19)
Cu1 N61 N62 C3 12.8(3)
N52 C3 N62 C61 132.7(2)
C97 C3 N62 C61 -104.3(3)
N52 C3 N62 N61 -63.7(2)
C97 C3 N62 N61 59.3(3)
C72 C73 N71 N72 0.5(3)
C72 C73 N71 Cu2 166.36(18)
O1 Cu2 N71 C73 140.4(2)
N81 Cu2 N71 C73 -137.8(2)
N41 Cu2 N71 C73 40.6(2)
N31 Cu2 N71 C73 -46.7(2)
O1 Cu2 N71 N72 -55.7(3)
N81 Cu2 N71 N72 26.11(17)
N41 Cu2 N71 N72 -155.46(17)
N31 Cu2 N71 N72 117.24(17)
C72 C71 N72 N71 0.2(3)
C72 C71 N72 C4 176.4(2)
C73 N71 N72 C71 -0.4(3)
Cu2 N71 N72 C71 -168.05(16)
C73 N71 N72 C4 -177.1(2)
Cu2 N71 N72 C4 15.2(3)
N82 C4 N72 C71 119.2(2)
C99 C4 N72 C71 -118.6(3)
N82 C4 N72 N71 -64.8(3)
C99 C4 N72 N71 57.4(2)
C82 C83 N81 N82 -0.9(3)
C82 C83 N81 Cu2 -173.93(17)
O1 Cu2 N81 C83 -59.1(2)
N71 Cu2 N81 C83 143.0(2)
N31 Cu2 N81 C83 51.4(2)
O1 Cu2 N81 N82 129.04(17)
N71 Cu2 N81 N82 -28.89(17)
N31 Cu2 N81 N82 -120.53(17)
C82 C81 N82 N81 -0.9(3)
C82 C81 N82 C4 -176.1(2)
C83 N81 N82 C81 1.1(3)
Cu2 N81 N82 C81 174.74(16)
C83 N81 N82 C4 176.89(19)
Cu2 N81 N82 C4 -9.5(3)
N72 C4 N82 C81 -122.9(3)
C99 C4 N82 C81 115.1(3)
N72 C4 N82 N81 62.2(2)
C99 C4 N82 N81 -59.8(3)
N51 Cu1 O1 Cu2 9.1(3)
N61 Cu1 O1 Cu2 95.09(15)
N21 Cu1 O1 Cu2 -83.05(15)
N11 Cu1 O1 Cu2 -170.98(14)
N81 Cu2 O1 Cu1 -97.94(15)
N41 Cu2 O1 Cu1 81.89(15)
N71 Cu2 O1 Cu1 -16.3(3)
N31 Cu2 O1 Cu1 171.29(14)
